data_4105427
loop_
_publ_author_name
'Lei-lei Tian'
'Chun Wang'
'Sandipan Dawn'
'Mark D. Smith'
'Jeanette A. Krause'
'Linda S. Shimizu'

_publ_contact_author_address
;
Department of Chemistry and Biochemistry
University of South Carolina
Columbia, South Carolina 29208
USA
;
_publ_contact_author_email shimizul@mail.chem.sc.edu
_publ_contact_author_fax '1 803 777 9521'
_publ_contact_author_name 'Professor Linda S. Shimizu'
_publ_contact_author_phone '1 803 777 2066'
_publ_section_title
;
 Macrocycles with Switchable exo/endo Metal Binding Sites
;
_journal_name_full 'Journal of the American Chemical Society'
_journal_page_first 17620
_journal_page_last 17629
_journal_paper_doi 10.1021/ja906474z
_journal_volume 131
_journal_year 2009
_chemical_formula_moiety 'C26 H26 Cd N9 O6, N O3'
_chemical_formula_sum 'C26 H26 Cd N10 O9'
_chemical_formula_weight 734.97
_chemical_name_systematic
; 
 ? 
;
_space_group_IT_number 61
_symmetry_cell_setting orthorhombic
_symmetry_space_group_name_Hall '-P 2ac 2ab'
_symmetry_space_group_name_H-M 'P b c a'
_atom_sites_solution_hydrogens geom
_atom_sites_solution_primary direct
_atom_sites_solution_secondary difmap
_audit_creation_method SHELXL-97
_cell_angle_alpha 90.00
_cell_angle_beta 90.00
_cell_angle_gamma 90.00
_cell_formula_units_Z 8
_cell_length_a 9.4430(8)
_cell_length_b 21.3341(18)
_cell_length_c 27.253(2)
_cell_measurement_reflns_used 9953
_cell_measurement_temperature 150(2)
_cell_measurement_theta_max 29.394
_cell_measurement_theta_min 3.981
_cell_volume 5490.3(8)
_computing_cell_refinement 'Bruker SAINT v7.56A'
_computing_data_collection 'Bruker APEX2 v2009.1.0'
_computing_data_reduction 'Bruker SAINT v7.56A'
_computing_molecular_graphics 'Bruker SHELXTL v6.14'
_computing_publication_material 'Bruker SHELXTL v6.14'
_computing_structure_refinement 'Bruker SHELXTL v6.14'
_computing_structure_solution 'Bruker SHELXTL v6.14'
_diffrn_ambient_temperature 150(2)
_diffrn_measured_fraction_theta_full 0.994
_diffrn_measured_fraction_theta_max 0.994
_diffrn_measurement_device_type 'Bruker APEXII'
_diffrn_measurement_method 'omega scans'
_diffrn_radiation_monochromator 'Si-<111> channel cut crystal'
_diffrn_radiation_source synchrotron
_diffrn_radiation_type synchrotron
_diffrn_radiation_wavelength 0.77490
_diffrn_reflns_av_R_equivalents 0.0651
_diffrn_reflns_av_sigmaI/netI 0.0330
_diffrn_reflns_limit_h_max 12
_diffrn_reflns_limit_h_min -12
_diffrn_reflns_limit_k_max 28
_diffrn_reflns_limit_k_min -28
_diffrn_reflns_limit_l_max 36
_diffrn_reflns_limit_l_min -36
_diffrn_reflns_number 66311
_diffrn_reflns_theta_full 31.26
_diffrn_reflns_theta_max 31.26
_diffrn_reflns_theta_min 3.87
_diffrn_standards_decay_% 0
_diffrn_standards_interval_count 0
_diffrn_standards_interval_time 0
_diffrn_standards_number 0
_exptl_absorpt_coefficient_mu 1.082
_exptl_absorpt_correction_T_max 0.7462
_exptl_absorpt_correction_T_min 0.6688
_exptl_absorpt_correction_type multi-scan
_exptl_absorpt_process_details 'SADABS Version 2008/1 (Bruker, 2008)'
_exptl_crystal_colour colorless
_exptl_crystal_density_diffrn 1.778
_exptl_crystal_description plate
_exptl_crystal_F_000 2976
_exptl_crystal_size_max 0.15
_exptl_crystal_size_mid 0.13
_exptl_crystal_size_min 0.01
_refine_diff_density_max 0.740
_refine_diff_density_min -1.012
_refine_diff_density_rms 0.093
_refine_ls_extinction_coef 0.00152(13)
_refine_ls_extinction_expression Fc^*^=kFc[1+0.001xFc^2^\l^3^/sin(2\q)]^-1/4^
_refine_ls_extinction_method SHELXL
_refine_ls_goodness_of_fit_ref 1.017
_refine_ls_hydrogen_treatment mixed
_refine_ls_matrix_type full
_refine_ls_number_parameters 437
_refine_ls_number_reflns 6881
_refine_ls_number_restraints 25
_refine_ls_restrained_S_all 1.019
_refine_ls_R_factor_all 0.0645
_refine_ls_R_factor_gt 0.0379
_refine_ls_shift/su_max 0.001
_refine_ls_shift/su_mean 0.000
_refine_ls_structure_factor_coef Fsqd
_refine_ls_weighting_details 'calc w=1/[\s^2^(Fo^2^)+(0.0466P)^2^+8.0714P] where P=(Fo^2^+2Fc^2^)/3'
_refine_ls_weighting_scheme calc
_refine_ls_wR_factor_gt 0.0906
_refine_ls_wR_factor_ref 0.1042
_reflns_number_gt 4855
_reflns_number_total 6881
_reflns_threshold_expression >2sigma(I)
_cod_data_source_file ja906474z_si_001_4.cif
_cod_data_source_block 3
_cod_original_cell_volume 5490.2(8)
_cod_original_sg_symbol_Hall '-P 2ab 2ac'
_cod_database_code 4105427

loop_
_symmetry_equiv_pos_as_xyz
'x, y, z'
'-x+1/2, -y, z+1/2'
'-x, y+1/2, -z+1/2'
'x+1/2, -y+1/2, -z'
'-x, -y, -z'
'x-1/2, y, -z-1/2'
'x, -y-1/2, z-1/2'
'-x-1/2, y-1/2, z'

loop_
_atom_site_label
_atom_site_type_symbol
_atom_site_fract_x
_atom_site_fract_y
_atom_site_fract_z
_atom_site_U_iso_or_equiv
_atom_site_adp_type
_atom_site_occupancy
_atom_site_symmetry_multiplicity
_atom_site_calc_flag
_atom_site_refinement_flags
_atom_site_disorder_assembly
_atom_site_disorder_group
Cd1 Cd 0.68005(2) 0.419343(10) 0.378046(8) 0.02736(9) Uani 1 1 d . . .
C1 C 0.1766(4) 0.29588(18) 0.41873(15) 0.0417(8) Uani 1 1 d . . .
C2 C 0.2266(4) 0.23585(19) 0.34519(19) 0.0544(11) Uani 1 1 d . . .
H2A H 0.1333 0.2472 0.3312 0.065 Uiso 1 1 calc R . .
H2B H 0.2448 0.1914 0.3368 0.065 Uiso 1 1 calc R . .
C3 C 0.3398(4) 0.27608(16) 0.32073(16) 0.0417(9) Uani 1 1 d . A .
C4 C 0.4322(4) 0.31265(17) 0.34815(15) 0.0399(8) Uani 1 1 d . . .
H4 H 0.4284 0.3091 0.3829 0.048 Uiso 1 1 calc R A .
C5 C 0.5349(4) 0.35662(16) 0.27980(13) 0.0349(7) Uani 1 1 d . . .
C6 C 0.4508(4) 0.31885(17) 0.24990(15) 0.0437(9) Uani 1 1 d . A .
H6A H 0.4614 0.3204 0.2153 0.052 Uiso 1 1 calc R . .
C7 C 0.3527(4) 0.27935(17) 0.27052(16) 0.0468(10) Uani 1 1 d . . .
H7 H 0.2939 0.2543 0.2502 0.056 Uiso 1 1 calc R A .
C8 C 0.6375(4) 0.40263(15) 0.25955(13) 0.0331(7) Uani 1 1 d . A .
C9 C 0.8136(4) 0.47584(16) 0.27463(13) 0.0361(7) Uani 1 1 d . . .
H9 H 0.8755 0.4958 0.2973 0.043 Uiso 1 1 calc R A .
C10 C 0.8231(4) 0.49247(17) 0.22558(13) 0.0381(8) Uani 1 1 d . A .
C11 C 0.7377(4) 0.46001(19) 0.19264(14) 0.0449(9) Uani 1 1 d . . .
H11 H 0.7423 0.4692 0.1586 0.054 Uiso 1 1 calc R A .
C12 C 0.6466(4) 0.41472(19) 0.20951(14) 0.0427(9) Uani 1 1 d . A .
H12 H 0.5900 0.3917 0.1871 0.051 Uiso 1 1 calc R . .
C13 C 0.9192(4) 0.5449(2) 0.20825(16) 0.0488(10) Uani 1 1 d . . .
H13A H 1.0029 0.5264 0.1919 0.059 Uiso 1 1 calc R A .
H13B H 0.8680 0.5704 0.1837 0.059 Uiso 1 1 calc R . .
C14 C 0.8714(4) 0.62306(17) 0.26998(15) 0.0395(8) Uani 1 1 d . . .
C15 C 0.8214(5) 0.68166(18) 0.34378(17) 0.0560(11) Uani 1 1 d . . .
H15A H 0.7659 0.7139 0.3261 0.067 Uiso 1 1 calc R A .
H15B H 0.8752 0.7033 0.3699 0.067 Uiso 1 1 calc R . .
C16 C 0.7192(4) 0.63697(17) 0.36776(14) 0.0437(9) Uani 1 1 d . A .
C17 C 0.7457(4) 0.57267(16) 0.36997(13) 0.0369(8) Uani 1 1 d . . .
H17 H 0.8314 0.5577 0.3559 0.044 Uiso 1 1 calc R A .
C18 C 0.5398(4) 0.55142(18) 0.41261(13) 0.0373(8) Uani 1 1 d . . .
C19 C 0.5062(5) 0.61506(19) 0.41206(18) 0.0534(11) Uani 1 1 d . A .
H19 H 0.4221 0.6293 0.4276 0.064 Uiso 1 1 calc R . .
C20 C 0.5939(5) 0.65719(19) 0.38912(18) 0.0552(12) Uani 1 1 d . . .
H20 H 0.5687 0.7003 0.3879 0.066 Uiso 1 1 calc R A .
C21 C 0.4486(4) 0.50461(18) 0.43598(13) 0.0382(8) Uani 1 1 d . A .
C22 C 0.4035(4) 0.3996(2) 0.45090(15) 0.0465(9) Uani 1 1 d . . .
H22 H 0.4335 0.3572 0.4486 0.056 Uiso 1 1 calc R A .
C23 C 0.2764(4) 0.4124(2) 0.47584(14) 0.0488(10) Uani 1 1 d . A .
C24 C 0.2434(4) 0.4745(2) 0.48239(15) 0.0521(11) Uani 1 1 d . . .
H24 H 0.1602 0.4855 0.5000 0.063 Uiso 1 1 calc R A .
C25 C 0.3293(4) 0.5212(2) 0.46377(15) 0.0488(10) Uani 1 1 d . A .
H25 H 0.3079 0.5640 0.4697 0.059 Uiso 1 1 calc R . .
C26 C 0.1796(5) 0.3600(3) 0.49266(16) 0.0598(12) Uani 1 1 d . . .
H26A H 0.1931 0.3535 0.5283 0.072 Uiso 1 1 calc R A .
H26B H 0.0801 0.3730 0.4874 0.072 Uiso 1 1 calc R . .
N1 N 0.2034(4) 0.3017(2) 0.46774(14) 0.0548(10) Uani 1 1 d D A .
H1 H 0.259(5) 0.272(2) 0.4831(18) 0.080(17) Uiso 1 1 d D . .
N2 N 0.2186(4) 0.24142(16) 0.39777(15) 0.0489(9) Uani 1 1 d D . .
H2 H 0.278(5) 0.215(2) 0.4156(17) 0.075(16) Uiso 1 1 d D . .
N3 N 0.5265(3) 0.35266(14) 0.32872(11) 0.0342(6) Uani 1 1 d . A .
N4 N 0.7215(3) 0.43289(12) 0.29207(10) 0.0314(6) Uani 1 1 d . A .
N5 N 0.9666(3) 0.58515(17) 0.24743(14) 0.0490(8) Uani 1 1 d D A .
H5 H 1.061(3) 0.599(2) 0.2482(17) 0.069(15) Uiso 1 1 d D . .
N6 N 0.9207(4) 0.65492(17) 0.31012(14) 0.0520(9) Uani 1 1 d D A .
H6 H 1.004(4) 0.640(2) 0.3247(18) 0.087(18) Uiso 1 1 d D . .
N7 N 0.6588(3) 0.53061(13) 0.39057(10) 0.0327(6) Uani 1 1 d . A .
N8 N 0.4851(3) 0.44379(15) 0.43011(11) 0.0389(7) Uani 1 1 d . A .
O1 O 0.1202(3) 0.33828(12) 0.39455(10) 0.0435(6) Uani 1 1 d . . .
O2 O 0.7473(3) 0.62794(11) 0.25623(10) 0.0398(6) Uani 1 1 d . A .
O3 O 0.9226(3) 0.43828(13) 0.38914(12) 0.0422(7) Uani 1 1 d D A .
H3A H 0.970(6) 0.407(2) 0.395(2) 0.084(18) Uiso 1 1 d D . .
H3B H 0.955(6) 0.469(2) 0.403(2) 0.09(2) Uiso 1 1 d D . .
N9A N 0.7852(6) 0.3110(3) 0.4264(2) 0.0414(13) Uiso 0.663(9) 1 d PD A 1
O4A O 0.7022(5) 0.3499(2) 0.44552(18) 0.0509(14) Uiso 0.663(9) 1 d PD A 1
O5A O 0.8104(5) 0.31437(19) 0.38162(15) 0.0404(12) Uiso 0.663(9) 1 d PD A 1
O6A O 0.8385(5) 0.2675(2) 0.4517(2) 0.0489(13) Uiso 0.663(9) 1 d PD A 1
N9B N 0.7767(11) 0.3192(4) 0.4454(4) 0.043(3) Uiso 0.337(9) 1 d PD A 2
O4B O 0.7513(13) 0.3690(5) 0.4659(4) 0.072(4) Uiso 0.337(9) 1 d PD A 2
O5B O 0.7476(12) 0.3171(4) 0.4004(4) 0.058(3) Uiso 0.337(9) 1 d PD A 2
O6B O 0.8390(12) 0.2783(5) 0.4678(4) 0.058(3) Uiso 0.337(9) 1 d PD A 2
N10 N 0.4243(4) 0.09014(16) 0.41109(14) 0.0509(9) Uani 1 1 d . . .
O7 O 0.4083(5) 0.14235(17) 0.43137(17) 0.0991(15) Uani 1 1 d . . .
O8 O 0.3758(4) 0.08039(17) 0.36949(11) 0.0685(10) Uani 1 1 d . . .
O9 O 0.4911(3) 0.04887(13) 0.43341(10) 0.0462(6) Uani 1 1 d . . .

loop_
_atom_site_aniso_label
_atom_site_aniso_U_11
_atom_site_aniso_U_22
_atom_site_aniso_U_33
_atom_site_aniso_U_23
_atom_site_aniso_U_13
_atom_site_aniso_U_12
Cd1 0.02493(12) 0.02444(12) 0.03271(13) 0.00170(9) -0.00031(9) 0.00085(9)
C1 0.0286(17) 0.040(2) 0.056(2) 0.0165(17) 0.0012(17) -0.0029(15)
C2 0.039(2) 0.0294(19) 0.094(4) -0.008(2) -0.004(2) -0.0058(17)
C3 0.035(2) 0.0238(16) 0.066(3) -0.0073(16) -0.0038(17) 0.0044(14)
C4 0.0322(18) 0.0357(18) 0.052(2) -0.0003(16) -0.0014(16) -0.0025(15)
C5 0.0335(17) 0.0282(16) 0.0429(19) -0.0042(14) -0.0032(15) 0.0098(14)
C6 0.048(2) 0.0370(19) 0.046(2) -0.0097(17) -0.0077(18) 0.0093(17)
C7 0.045(2) 0.0305(18) 0.065(3) -0.0152(17) -0.0157(19) 0.0022(15)
C8 0.0322(17) 0.0299(16) 0.0372(18) -0.0047(13) 0.0000(14) 0.0083(13)
C9 0.0357(18) 0.0306(17) 0.0421(19) 0.0018(14) 0.0075(16) 0.0056(14)
C10 0.0362(18) 0.0377(18) 0.0405(19) 0.0078(14) 0.0091(16) 0.0135(16)
C11 0.048(2) 0.053(2) 0.0338(19) 0.0062(17) 0.0091(17) 0.0197(19)
C12 0.043(2) 0.048(2) 0.0371(19) -0.0021(17) -0.0024(15) 0.0119(17)
C13 0.041(2) 0.052(2) 0.053(2) 0.0175(19) 0.0180(19) 0.0104(18)
C14 0.0322(17) 0.0315(17) 0.055(2) 0.0141(16) -0.0065(16) -0.0087(14)
C15 0.078(3) 0.0289(19) 0.061(3) -0.0005(17) -0.016(2) -0.009(2)
C16 0.054(2) 0.0297(18) 0.047(2) -0.0026(15) -0.0160(18) -0.0004(16)
C17 0.0412(19) 0.0323(18) 0.0373(19) -0.0004(14) -0.0050(15) 0.0023(15)
C18 0.0302(17) 0.043(2) 0.0383(19) -0.0060(15) -0.0098(15) 0.0092(15)
C19 0.043(2) 0.042(2) 0.075(3) -0.013(2) -0.009(2) 0.0160(18)
C20 0.052(2) 0.0302(19) 0.084(3) -0.008(2) -0.020(2) 0.0097(18)
C21 0.0339(18) 0.045(2) 0.0353(18) -0.0058(15) -0.0050(15) 0.0113(15)
C22 0.040(2) 0.053(2) 0.047(2) -0.0050(18) 0.0065(17) -0.0051(18)
C23 0.038(2) 0.074(3) 0.0352(19) -0.003(2) 0.0038(15) -0.005(2)
C24 0.035(2) 0.082(3) 0.040(2) -0.004(2) 0.0067(17) 0.010(2)
C25 0.041(2) 0.061(3) 0.044(2) -0.0046(19) 0.0005(18) 0.015(2)
C26 0.047(2) 0.089(4) 0.043(2) 0.001(2) 0.012(2) -0.013(2)
N1 0.0389(19) 0.073(3) 0.053(2) 0.0253(19) -0.0006(16) -0.0085(18)
N2 0.0357(18) 0.0338(17) 0.077(3) 0.0160(17) -0.0063(16) -0.0050(14)
N3 0.0291(14) 0.0341(15) 0.0393(16) 0.0004(12) -0.0026(12) -0.0004(12)
N4 0.0321(14) 0.0266(14) 0.0354(15) -0.0001(11) 0.0018(11) 0.0044(11)
N5 0.0263(15) 0.056(2) 0.065(2) 0.0223(18) 0.0042(15) -0.0026(15)
N6 0.047(2) 0.0436(19) 0.065(2) 0.0123(17) -0.0166(18) -0.0167(16)
N7 0.0330(15) 0.0318(15) 0.0333(14) -0.0016(11) -0.0049(11) 0.0057(12)
N8 0.0287(15) 0.0430(17) 0.0450(17) -0.0034(14) 0.0025(13) -0.0020(13)
O1 0.0379(14) 0.0429(15) 0.0496(15) 0.0143(12) 0.0045(12) 0.0086(12)
O2 0.0291(12) 0.0385(14) 0.0518(15) 0.0061(12) -0.0036(11) -0.0022(11)
O3 0.0294(13) 0.0311(13) 0.0660(19) -0.0007(13) -0.0077(12) 0.0058(11)
N10 0.046(2) 0.0412(19) 0.065(2) 0.0065(17) -0.0127(17) -0.0028(15)
O7 0.112(3) 0.048(2) 0.138(4) -0.019(2) -0.063(3) 0.029(2)
O8 0.066(2) 0.090(3) 0.0497(19) 0.0157(17) -0.0175(16) -0.0307(19)
O9 0.0429(15) 0.0424(15) 0.0533(17) 0.0021(13) -0.0038(13) 0.0062(12)

loop_
_atom_type_symbol
_atom_type_description
_atom_type_scat_dispersion_real
_atom_type_scat_dispersion_imag
_atom_type_scat_source
C C -0.0020 0.0020 'International Tables Vol C Tables 4.2.6.8 and 6.1.1.4'
H H 0.0000 0.0000 'International Tables Vol C Tables 4.2.6.8 and 6.1.1.4'
N N -0.0031 0.0040 'International Tables Vol C Tables 4.2.6.8 and 6.1.1.4'
O O -0.0041 0.0074 'International Tables Vol C Tables 4.2.6.8 and 6.1.1.4'
Cd Cd -0.9197 1.4096 'International Tables Vol C Tables 4.2.6.8 and 6.1.1.4'

loop_
_geom_angle_atom_site_label_1
_geom_angle_atom_site_label_2
_geom_angle_atom_site_label_3
_geom_angle
O3 Cd1 O5B 82.0(3)
O3 Cd1 O4A 85.50(14)
O5B Cd1 O4A 36.5(3)
O3 Cd1 N8 129.82(11)
O5B Cd1 N8 105.0(3)
O4A Cd1 N8 75.10(13)
O3 Cd1 N4 86.89(10)
O5B Cd1 N4 108.7(3)
O4A Cd1 N4 145.14(13)
N8 Cd1 N4 133.08(10)
O3 Cd1 N7 83.87(10)
O5B Cd1 N7 154.2(2)
O4A Cd1 N7 120.92(14)
N8 Cd1 N7 68.61(10)
N4 Cd1 N7 91.91(9)
O3 Cd1 N3 138.85(10)
O5B Cd1 N3 76.3(2)
O4A Cd1 N3 96.63(15)
N8 Cd1 N3 89.80(10)
N4 Cd1 N3 68.12(10)
N7 Cd1 N3 127.22(9)
O3 Cd1 O5A 71.09(12)
O5B Cd1 O5A 17.8(3)
O4A Cd1 O5A 51.74(15)
N8 Cd1 O5A 122.75(13)
N4 Cd1 O5A 93.69(12)
N7 Cd1 O5A 153.96(11)
N3 Cd1 O5A 78.23(11)
O1 C1 N2 121.9(4)
O1 C1 N1 122.2(4)
N2 C1 N1 115.9(4)
N2 C2 C3 115.2(3)
N2 C2 H2A 108.5
C3 C2 H2A 108.5
N2 C2 H2B 108.5
C3 C2 H2B 108.5
H2A C2 H2B 107.5
C7 C3 C4 116.8(4)
C7 C3 C2 121.7(4)
C4 C3 C2 121.5(4)
N3 C4 C3 124.2(4)
N3 C4 H4 117.9
C3 C4 H4 117.9
N3 C5 C6 120.8(4)
N3 C5 C8 116.8(3)
C6 C5 C8 122.4(3)
C7 C6 C5 120.0(4)
C7 C6 H6A 120.0
C5 C6 H6A 120.0
C6 C7 C3 119.9(4)
C6 C7 H7 120.0
C3 C7 H7 120.0
N4 C8 C12 121.2(3)
N4 C8 C5 117.0(3)
C12 C8 C5 121.8(3)
N4 C9 C10 123.7(4)
N4 C9 H9 118.1
C10 C9 H9 118.1
C9 C10 C11 117.2(4)
C9 C10 C13 121.9(4)
C11 C10 C13 120.9(3)
C12 C11 C10 119.8(4)
C12 C11 H11 120.1
C10 C11 H11 120.1
C11 C12 C8 119.9(4)
C11 C12 H12 120.1
C8 C12 H12 120.1
N5 C13 C10 113.2(3)
N5 C13 H13A 108.9
C10 C13 H13A 108.9
N5 C13 H13B 108.9
C10 C13 H13B 108.9
H13A C13 H13B 107.7
O2 C14 N5 122.8(4)
O2 C14 N6 121.6(4)
N5 C14 N6 115.6(4)
N6 C15 C16 116.5(3)
N6 C15 H15A 108.2
C16 C15 H15A 108.2
N6 C15 H15B 108.2
C16 C15 H15B 108.2
H15A C15 H15B 107.3
C20 C16 C17 116.2(4)
C20 C16 C15 122.1(4)
C17 C16 C15 121.7(4)
N7 C17 C16 124.5(4)
N7 C17 H17 117.8
C16 C17 H17 117.8
N7 C18 C19 120.4(4)
N7 C18 C21 117.3(3)
C19 C18 C21 122.3(4)
C20 C19 C18 120.3(4)
C20 C19 H19 119.8
C18 C19 H19 119.8
C19 C20 C16 120.1(4)
C19 C20 H20 119.9
C16 C20 H20 119.9
N8 C21 C25 120.7(4)
N8 C21 C18 117.0(3)
C25 C21 C18 122.4(4)
N8 C22 C23 123.9(4)
N8 C22 H22 118.1
C23 C22 H22 118.1
C24 C23 C22 116.4(4)
C24 C23 C26 122.4(4)
C22 C23 C26 121.2(4)
C23 C24 C25 121.0(4)
C23 C24 H24 119.5
C25 C24 H24 119.5
C24 C25 C21 119.2(4)
C24 C25 H25 120.4
C21 C25 H25 120.4
N1 C26 C23 113.7(3)
N1 C26 H26A 108.8
C23 C26 H26A 108.8
N1 C26 H26B 108.8
C23 C26 H26B 108.8
H26A C26 H26B 107.7
C1 N1 C26 120.9(4)
C1 N1 H1 119(3)
C26 N1 H1 118(3)
C1 N2 C2 120.4(3)
C1 N2 H2 119(3)
C2 N2 H2 116(3)
C5 N3 C4 118.2(3)
C5 N3 Cd1 118.5(2)
C4 N3 Cd1 123.3(2)
C9 N4 C8 118.1(3)
C9 N4 Cd1 122.1(2)
C8 N4 Cd1 119.2(2)
C14 N5 C13 119.0(3)
C14 N5 H5 115(3)
C13 N5 H5 120(3)
C14 N6 C15 119.2(4)
C14 N6 H6 117(3)
C15 N6 H6 115(3)
C17 N7 C18 118.5(3)
C17 N7 Cd1 123.4(2)
C18 N7 Cd1 117.2(2)
C22 N8 C21 118.5(3)
C22 N8 Cd1 122.7(3)
C21 N8 Cd1 118.5(2)
Cd1 O3 H3A 115(4)
Cd1 O3 H3B 124(4)
H3A O3 H3B 110(6)
O5A N9A O4A 119.2(5)
O5A N9A O6A 120.1(5)
O4A N9A O6A 120.7(6)
N9A O4A Cd1 98.4(4)
N9A O5A Cd1 89.8(3)
O6B N9B O4B 119.2(10)
O6B N9B O5B 124.7(10)
O4B N9B O5B 115.8(9)
N9B O5B Cd1 106.2(6)
O8 N10 O9 121.1(4)
O8 N10 O7 120.5(4)
O9 N10 O7 118.4(4)

loop_
_geom_bond_atom_site_label_1
_geom_bond_atom_site_label_2
_geom_bond_distance
Cd1 O3 2.346(3)
Cd1 O5B 2.353(9)
Cd1 O4A 2.371(5)
Cd1 N8 2.382(3)
Cd1 N4 2.393(3)
Cd1 N7 2.406(3)
Cd1 N3 2.436(3)
Cd1 O5A 2.557(4)
C1 O1 1.240(4)
C1 N2 1.354(5)
C1 N1 1.365(5)
C2 N2 1.440(6)
C2 C3 1.524(6)
C2 H2A 0.9900
C2 H2B 0.9900
C3 C7 1.376(6)
C3 C4 1.389(5)
C4 N3 1.342(4)
C4 H4 0.9500
C5 N3 1.338(5)
C5 C6 1.394(5)
C5 C8 1.486(5)
C6 C7 1.373(6)
C6 H6A 0.9500
C7 H7 0.9500
C8 N4 1.353(5)
C8 C12 1.390(5)
C9 N4 1.350(4)
C9 C10 1.386(5)
C9 H9 0.9500
C10 C11 1.392(6)
C10 C13 1.515(5)
C11 C12 1.373(6)
C11 H11 0.9500
C12 H12 0.9500
C13 N5 1.442(6)
C13 H13A 0.9900
C13 H13B 0.9900
C14 O2 1.235(4)
C14 N5 1.357(5)
C14 N6 1.370(5)
C15 N6 1.430(6)
C15 C16 1.506(6)
C15 H15A 0.9900
C15 H15B 0.9900
C16 C20 1.388(6)
C16 C17 1.396(5)
C17 N7 1.339(5)
C17 H17 0.9500
C18 N7 1.349(4)
C18 C19 1.394(5)
C18 C21 1.465(5)
C19 C20 1.373(6)
C19 H19 0.9500
C20 H20 0.9500
C21 N8 1.352(5)
C21 C25 1.402(5)
C22 N8 1.342(5)
C22 C23 1.406(5)
C22 H22 0.9500
C23 C24 1.372(6)
C23 C26 1.516(6)
C24 C25 1.381(6)
C24 H24 0.9500
C25 H25 0.9500
C26 N1 1.434(6)
C26 H26A 0.9900
C26 H26B 0.9900
N1 H1 0.93(3)
N2 H2 0.94(3)
N5 H5 0.94(3)
N6 H6 0.94(3)
O3 H3A 0.82(4)
O3 H3B 0.81(4)
N9A O5A 1.246(7)
N9A O4A 1.254(6)
N9A O6A 1.261(6)
N9B O6B 1.216(10)
N9B O4B 1.224(11)
N9B O5B 1.256(11)
N10 O8 1.240(4)
N10 O9 1.242(4)
N10 O7 1.253(5)

loop_
_geom_hbond_atom_site_label_D
_geom_hbond_atom_site_label_H
_geom_hbond_atom_site_label_A
_geom_hbond_distance_DH
_geom_hbond_distance_HA
_geom_hbond_distance_DA
_geom_hbond_angle_DHA
_geom_hbond_site_symmetry_A
N1 H1 O6A 0.93(3) 2.10(4) 2.938(6) 149(5) 4_456
N1 H1 O6B 0.93(3) 1.87(4) 2.765(11) 161(5) 4_456
N2 H2 O7 0.94(3) 2.02(3) 2.918(5) 160(5) .
N5 H5 O2 0.94(3) 1.87(3) 2.805(4) 175(4) 6_656
N6 H6 O8 0.94(3) 2.10(4) 2.973(5) 155(5) 8_765
O3 H3B O9 0.81(4) 1.96(4) 2.772(4) 171(6) 8_765
O3 H3A O1 0.82(4) 2.04(4) 2.838(4) 164(6) 1_655

loop_
_geom_torsion_atom_site_label_1
_geom_torsion_atom_site_label_2
_geom_torsion_atom_site_label_3
_geom_torsion_atom_site_label_4
_geom_torsion
N2 C2 C3 C7 -174.9(4)
N2 C2 C3 C4 3.2(5)
C7 C3 C4 N3 3.6(5)
C2 C3 C4 N3 -174.6(3)
N3 C5 C6 C7 3.5(5)
C8 C5 C6 C7 -176.8(3)
C5 C6 C7 C3 -1.5(6)
C4 C3 C7 C6 -1.9(5)
C2 C3 C7 C6 176.3(3)
N3 C5 C8 N4 5.1(4)
C6 C5 C8 N4 -174.7(3)
N3 C5 C8 C12 -174.3(3)
C6 C5 C8 C12 5.9(5)
N4 C9 C10 C11 -3.8(5)
N4 C9 C10 C13 174.6(3)
C9 C10 C11 C12 1.5(5)
C13 C10 C11 C12 -177.0(3)
C10 C11 C12 C8 1.7(5)
N4 C8 C12 C11 -2.9(5)
C5 C8 C12 C11 176.5(3)
C9 C10 C13 N5 -16.0(5)
C11 C10 C13 N5 162.4(3)
N6 C15 C16 C20 -160.6(4)
N6 C15 C16 C17 19.8(6)
C20 C16 C17 N7 0.6(6)
C15 C16 C17 N7 -179.7(4)
N7 C18 C19 C20 -0.1(6)
C21 C18 C19 C20 -179.1(4)
C18 C19 C20 C16 -2.2(7)
C17 C16 C20 C19 1.9(6)
C15 C16 C20 C19 -177.7(4)
N7 C18 C21 N8 -5.2(5)
C19 C18 C21 N8 173.8(4)
N7 C18 C21 C25 174.1(3)
C19 C18 C21 C25 -6.9(6)
N8 C22 C23 C24 -5.9(6)
N8 C22 C23 C26 171.9(4)
C22 C23 C24 C25 2.1(6)
C26 C23 C24 C25 -175.7(4)
C23 C24 C25 C21 2.8(6)
N8 C21 C25 C24 -4.4(6)
C18 C21 C25 C24 176.3(4)
C24 C23 C26 N1 158.3(4)
C22 C23 C26 N1 -19.4(6)
O1 C1 N1 C26 -6.1(6)
N2 C1 N1 C26 172.4(3)
C23 C26 N1 C1 -65.7(5)
O1 C1 N2 C2 13.1(5)
N1 C1 N2 C2 -165.3(3)
C3 C2 N2 C1 66.7(5)
C6 C5 N3 C4 -1.9(5)
C8 C5 N3 C4 178.3(3)
C6 C5 N3 Cd1 179.1(2)
C8 C5 N3 Cd1 -0.7(4)
C3 C4 N3 C5 -1.7(5)
C3 C4 N3 Cd1 177.3(3)
O3 Cd1 N3 C5 -58.8(3)
O5B Cd1 N3 C5 -119.0(4)
O4A Cd1 N3 C5 -149.5(3)
N8 Cd1 N3 C5 135.5(2)
N4 Cd1 N3 C5 -2.0(2)
N7 Cd1 N3 C5 72.9(3)
O5A Cd1 N3 C5 -100.9(3)
O3 Cd1 N3 C4 122.3(3)
O5B Cd1 N3 C4 62.0(4)
O4A Cd1 N3 C4 31.5(3)
N8 Cd1 N3 C4 -43.5(3)
N4 Cd1 N3 C4 179.0(3)
N7 Cd1 N3 C4 -106.0(3)
O5A Cd1 N3 C4 80.1(3)
C10 C9 N4 C8 2.7(5)
C10 C9 N4 Cd1 -168.7(3)
C12 C8 N4 C9 0.7(5)
C5 C8 N4 C9 -178.7(3)
C12 C8 N4 Cd1 172.3(2)
C5 C8 N4 Cd1 -7.1(4)
O3 Cd1 N4 C9 -37.3(2)
O5B Cd1 N4 C9 -117.9(4)
O4A Cd1 N4 C9 -114.9(3)
N8 Cd1 N4 C9 108.5(3)
N7 Cd1 N4 C9 46.4(2)
N3 Cd1 N4 C9 176.1(3)
O5A Cd1 N4 C9 -108.2(3)
O3 Cd1 N4 C8 151.4(2)
O5B Cd1 N4 C8 70.9(4)
O4A Cd1 N4 C8 73.8(3)
N8 Cd1 N4 C8 -62.8(3)
N7 Cd1 N4 C8 -124.8(2)
N3 Cd1 N4 C8 4.9(2)
O5A Cd1 N4 C8 80.6(2)
O2 C14 N5 C13 -5.2(5)
N6 C14 N5 C13 173.3(3)
C10 C13 N5 C14 -68.8(4)
O2 C14 N6 C15 15.8(5)
N5 C14 N6 C15 -162.8(3)
C16 C15 N6 C14 59.0(5)
C16 C17 N7 C18 -2.9(5)
C16 C17 N7 Cd1 165.6(3)
C19 C18 N7 C17 2.5(5)
C21 C18 N7 C17 -178.4(3)
C19 C18 N7 Cd1 -166.7(3)
C21 C18 N7 Cd1 12.4(4)
O3 Cd1 N7 C17 43.6(3)
O5B Cd1 N7 C17 100.8(8)
O4A Cd1 N7 C17 124.6(3)
N8 Cd1 N7 C17 -179.2(3)
N4 Cd1 N7 C17 -43.1(3)
N3 Cd1 N7 C17 -106.8(3)
O5A Cd1 N7 C17 59.4(4)
O3 Cd1 N7 C18 -147.8(3)
O5B Cd1 N7 C18 -90.6(7)
O4A Cd1 N7 C18 -66.7(3)
N8 Cd1 N7 C18 -10.6(2)
N4 Cd1 N7 C18 125.6(2)
N3 Cd1 N7 C18 61.9(3)
O5A Cd1 N7 C18 -132.0(3)
C23 C22 N8 C21 4.5(6)
C23 C22 N8 Cd1 -170.5(3)
C25 C21 N8 C22 0.9(5)
C18 C21 N8 C22 -179.8(3)
C25 C21 N8 Cd1 176.0(3)
C18 C21 N8 Cd1 -4.7(4)
O3 Cd1 N8 C22 -115.7(3)
O5B Cd1 N8 C22 -23.6(4)
O4A Cd1 N8 C22 -44.8(3)
N4 Cd1 N8 C22 111.2(3)
N7 Cd1 N8 C22 -177.3(3)
N3 Cd1 N8 C22 52.1(3)
O5A Cd1 N8 C22 -23.7(3)
O3 Cd1 N8 C21 69.4(3)
O5B Cd1 N8 C21 161.5(3)
O4A Cd1 N8 C21 140.3(3)
N4 Cd1 N8 C21 -63.7(3)
N7 Cd1 N8 C21 7.8(2)
N3 Cd1 N8 C21 -122.8(3)
O5A Cd1 N8 C21 161.4(2)
O5A N9A O4A Cd1 -9.9(6)
O6A N9A O4A Cd1 172.9(5)
O3 Cd1 O4A N9A -64.0(4)
O5B Cd1 O4A N9A 18.6(5)
N8 Cd1 O4A N9A 162.7(4)
N4 Cd1 O4A N9A 14.0(5)
N7 Cd1 O4A N9A -144.1(3)
N3 Cd1 O4A N9A 74.7(4)
O5A Cd1 O4A N9A 5.3(3)
O4A N9A O5A Cd1 9.1(6)
O6A N9A O5A Cd1 -173.7(5)
O3 Cd1 O5A N9A 94.2(3)
O5B Cd1 O5A N9A -31.9(8)
O4A Cd1 O5A N9A -5.3(3)
N8 Cd1 O5A N9A -31.6(4)
N4 Cd1 O5A N9A 179.6(3)
N7 Cd1 O5A N9A 77.6(5)
N3 Cd1 O5A N9A -113.7(3)
O6B N9B O5B Cd1 -166.4(11)
O4B N9B O5B Cd1 6.4(13)
O3 Cd1 O5B N9B 71.2(8)
O4A Cd1 O5B N9B -22.0(6)
N8 Cd1 O5B N9B -58.0(9)
N4 Cd1 O5B N9B 155.1(8)
N7 Cd1 O5B N9B 13.7(14)
N3 Cd1 O5B N9B -144.1(9)
O5A Cd1 O5B N9B 121.7(14)
